data_2227925
loop_
_publ_author_name
'Liu, Jia-Lu'
'Li, Hua-Qiong'
'Zhao, Guo-Liang'

_publ_section_title
;
 Tetrakis[\m-2-(3,4-dimethoxyphenyl)acetato]-\k^3^<i>O</i>^1^,<i>O</i>^1'^:<i>O</i>^1^;\k^3^<i>O</i>^1^:<i>O</i>^1^,<i>O</i>^1'^;\k^4^<i>O</i>^1^:<i>O</i>^1'^-bis{[2-(3,4-dimethoxyphenyl)acetato-\k^2^<i>O</i>^1^,<i>O</i>^1'^](1,10-phenanthroline-\k^2^<i>N</i>,<i>N</i>')erbium(III)}
;
_journal_coeditor_code PV2331
_journal_issue 11
_journal_name_full 'Acta Crystallographica Section E'
_journal_page_first m1411
_journal_paper_doi 10.1107/S1600536810040298
_journal_volume 66
_journal_year 2010
_chemical_formula_iupac '[Er2 (C10 H11 O4)6 (C12 H8 N2)2]'
_chemical_formula_moiety 'C84 H82 Er2 N4 O24'
_chemical_formula_sum 'C84 H82 Er2 N4 O24'
_chemical_formula_weight 1866.06
_chemical_name_systematic
;
Tetrakis[\m-2-(3,4-dimethoxyphenyl)acetato]-
\k^3^<i>O</i>^1^,<i>O</i>^1'^:<i>O</i>^1^;
\k^3^<i>O</i>^1^:<i>O</i>^1^,<i>O</i>^1'^;\k^4^<i>O</i>^1^:<i>O</i>^1'^-
bis{[2-(3,4-dimethoxyphenyl)acetato-\k^2^<i>O</i>^1^,<i>O</i>^1'^](1,10-
phenanthroline-\k^2^<i>N</i>,<i>N</i>')erbium(III)}
;
_space_group_IT_number 2
_symmetry_cell_setting triclinic
_symmetry_space_group_name_Hall '-P 1'
_symmetry_space_group_name_H-M 'P -1'
_atom_sites_solution_hydrogens geom
_atom_sites_solution_primary direct
_atom_sites_solution_secondary difmap
_audit_creation_method <i>SHELXL97</i>
_cell_angle_alpha 91.2330(10)
_cell_angle_beta 103.4690(10)
_cell_angle_gamma 114.8760(10)
_cell_formula_units_Z 1
_cell_length_a 12.31010(10)
_cell_length_b 12.36460(10)
_cell_length_c 14.6260(2)
_cell_measurement_reflns_used 9977
_cell_measurement_temperature 296(2)
_cell_measurement_theta_max 27.62
_cell_measurement_theta_min 1.83
_cell_volume 1946.02(4)
_computing_cell_refinement 'SAINT (Bruker, 2006)'
_computing_data_collection 'APEX2 (Bruker, 2006)'
_computing_data_reduction 'SAINT (Bruker, 2006)'
_computing_molecular_graphics 'SHELXTL (Sheldrick, 2008)'
_computing_publication_material 'SHELXL97 (Sheldrick, 2008)'
_computing_structure_refinement 'SHELXL97 (Sheldrick, 2008)'
_computing_structure_solution 'SHELXS97 (Sheldrick, 2008)'
_diffrn_ambient_temperature 296(2)
_diffrn_measured_fraction_theta_full 0.987
_diffrn_measured_fraction_theta_max 0.987
_diffrn_measurement_device_type 'Bruker APEXII area-detector'
_diffrn_measurement_method '\f and \w'
_diffrn_radiation_monochromator graphite
_diffrn_radiation_source 'fine-focus sealed tube'
_diffrn_radiation_type MoK\a
_diffrn_radiation_wavelength 0.71073
_diffrn_reflns_av_R_equivalents 0.0262
_diffrn_reflns_av_sigmaI/netI 0.0252
_diffrn_reflns_limit_h_max 16
_diffrn_reflns_limit_h_min -16
_diffrn_reflns_limit_k_max 16
_diffrn_reflns_limit_k_min -16
_diffrn_reflns_limit_l_max 18
_diffrn_reflns_limit_l_min -19
_diffrn_reflns_number 31446
_diffrn_reflns_theta_full 27.62
_diffrn_reflns_theta_max 27.62
_diffrn_reflns_theta_min 1.83
_diffrn_standards_number 0
_exptl_absorpt_coefficient_mu 2.224
_exptl_absorpt_correction_T_max 0.681
_exptl_absorpt_correction_T_min 0.547
_exptl_absorpt_correction_type multi-scan
_exptl_absorpt_process_details '(SADABS; Sheldrick, 1996)'
_exptl_crystal_colour pink
_exptl_crystal_density_diffrn 1.592
_exptl_crystal_density_method 'not measured'
_exptl_crystal_description block
_exptl_crystal_F_000 942
_exptl_crystal_size_max 0.596
_exptl_crystal_size_mid 0.230
_exptl_crystal_size_min 0.173
_refine_diff_density_max 0.860
_refine_diff_density_min -0.463
_refine_ls_extinction_method none
_refine_ls_goodness_of_fit_ref 0.999
_refine_ls_hydrogen_treatment constr
_refine_ls_matrix_type full
_refine_ls_number_parameters 514
_refine_ls_number_reflns 9031
_refine_ls_number_restraints 0
_refine_ls_restrained_S_all 0.999
_refine_ls_R_factor_all 0.0300
_refine_ls_R_factor_gt 0.0230
_refine_ls_shift/su_max 0.001
_refine_ls_shift/su_mean 0.000
_refine_ls_structure_factor_coef Fsqd
_refine_ls_weighting_details 'calc w=1/[\s^2^(Fo^2^)+(0.0319P)^2^+0.6854P] where P=(Fo^2^+2Fc^2^)/3'
_refine_ls_weighting_scheme calc
_refine_ls_wR_factor_gt 0.0547
_refine_ls_wR_factor_ref 0.0594
_reflns_number_gt 7784
_reflns_number_total 9031
_reflns_threshold_expression I>2\s(I)
_cod_data_source_file pv2331.cif
_cod_data_source_block I
_cod_database_code 2227925
_cod_database_fobs_code 2227925

loop_
_symmetry_equiv_pos_as_xyz
'x, y, z'
'-x, -y, -z'

loop_
_atom_site_type_symbol
_atom_site_label
_atom_site_fract_x
_atom_site_fract_y
_atom_site_fract_z
_atom_site_U_iso_or_equiv
_atom_site_adp_type
_atom_site_calc_flag
_atom_site_refinement_flags
_atom_site_occupancy
_atom_site_disorder_assembly
_atom_site_disorder_group
Er Er1 0.323792(9) 0.396219(10) 0.468848(7) 0.03886(4) Uani d . 1 . .
C C20 0.4065(2) 0.6372(2) 0.42582(16) 0.0393(5) Uani d . 1 . .
O O13 0.38701(15) 0.51937(17) 0.61236(12) 0.0457(4) Uani d . 1 . .
O O8 0.48695(15) 0.59812(16) 0.45693(12) 0.0446(4) Uani d . 1 . .
C C10 0.2382(2) 0.1683(2) 0.52142(18) 0.0428(5) Uani d . 1 . .
O O6 0.13086(17) 0.94341(16) 0.19422(13) 0.0499(4) Uani d . 1 . .
O O7 0.29483(15) 0.57170(16) 0.41590(13) 0.0478(4) Uani d . 1 . .
O O4 0.27956(16) 0.25477(16) 0.58501(12) 0.0459(4) Uani d . 1 . .
O O5 0.1108(2) 0.73691(18) 0.13200(15) 0.0657(6) Uani d . 1 . .
C C30 0.4893(2) 0.5821(2) 0.67136(17) 0.0434(6) Uani d . 1 . .
N N2 0.14185(18) 0.34244(19) 0.31818(16) 0.0452(5) Uani d . 1 . .
O O3 0.23958(19) 0.18490(18) 0.43671(12) 0.0537(5) Uani d . 1 . .
C C19 0.4540(2) 0.7642(2) 0.4028(2) 0.0539(7) Uani d . 1 . .
H H19A 0.5025 0.8178 0.4617 0.065 Uiso calc R 1 . .
H H19B 0.5104 0.7736 0.3637 0.065 Uiso calc R 1 . .
O O1 0.2656(2) -0.0141(3) 0.93214(16) 0.0803(7) Uani d . 1 . .
N N1 0.11826(19) 0.3593(2) 0.49755(16) 0.0485(5) Uani d . 1 . .
C C31 0.1045(3) 0.3605(3) 0.5845(2) 0.0598(7) Uani d . 1 . .
H H31A 0.1704 0.3682 0.6349 0.072 Uiso calc R 1 . .
C C41 0.0342(2) 0.3398(2) 0.3297(2) 0.0440(6) Uani d . 1 . .
C C17 0.2058(2) 0.9018(2) 0.25119(17) 0.0391(5) Uani d . 1 . .
C C16 0.2857(2) 0.9600(2) 0.33756(19) 0.0495(6) Uani d . 1 . .
H H16A 0.2900 1.0320 0.3624 0.059 Uiso calc R 1 . .
C C12 0.1976(2) 0.7912(2) 0.21669(17) 0.0417(5) Uani d . 1 . .
C C24 0.5329(2) 0.5294(3) 0.83566(18) 0.0482(6) Uani d . 1 . .
C C14 0.3603(2) 0.8066(2) 0.35290(19) 0.0443(6) Uani d . 1 . .
C C5 0.2042(3) 0.0264(2) 0.64677(19) 0.0511(6) Uani d . 1 . .
O O9 0.7502(3) 0.5462(3) 1.0651(2) 0.0952(9) Uani d . 1 . .
C C13 0.2752(2) 0.7464(2) 0.26708(18) 0.0436(5) Uani d . 1 . .
H H13A 0.2704 0.6738 0.2428 0.052 Uiso calc R 1 . .
O O2 0.3979(2) -0.0555(2) 0.83738(18) 0.0773(6) Uani d . 1 . .
C C7 0.3136(3) -0.0197(3) 0.7876(2) 0.0548(7) Uani d . 1 . .
C C15 0.3609(3) 0.9109(3) 0.3883(2) 0.0558(7) Uani d . 1 . .
H H15A 0.4129 0.9499 0.4479 0.067 Uiso calc R 1 . .
C C40 0.1520(3) 0.3342(2) 0.2306(2) 0.0515(6) Uani d . 1 . .
H H40A 0.2259 0.3375 0.2221 0.062 Uiso calc R 1 . .
C C37 -0.0644(2) 0.3288(2) 0.2518(2) 0.0549(7) Uani d . 1 . .
O O10 0.6576(2) 0.3197(2) 1.00775(17) 0.0818(7) Uani d . 1 . .
C C18 0.1621(3) 1.0676(3) 0.2155(2) 0.0599(7) Uani d . 1 . .
H H18A 0.1049 1.0880 0.1713 0.090 Uiso calc R 1 . .
H H18B 0.2450 1.1155 0.2109 0.090 Uiso calc R 1 . .
H H18C 0.1575 1.0831 0.2788 0.090 Uiso calc R 1 . .
C C28 0.6061(4) 0.1936(4) 0.9784(3) 0.0991(14) Uani d . 1 . .
H H28A 0.6444 0.1579 1.0251 0.149 Uiso calc R 1 . .
H H28B 0.6211 0.1799 0.9187 0.149 Uiso calc R 1 . .
H H28C 0.5183 0.1581 0.9718 0.149 Uiso calc R 1 . .
C C22 0.6623(3) 0.5063(3) 0.9784(2) 0.0626(8) Uani d . 1 . .
C C29 0.4884(3) 0.6070(3) 0.77314(19) 0.0533(7) Uani d . 1 . .
H H29A 0.4048 0.5906 0.7752 0.064 Uiso calc R 1 . .
H H29B 0.5420 0.6912 0.7971 0.064 Uiso calc R 1 . .
C C9 0.1860(3) 0.0392(3) 0.5431(2) 0.0598(7) Uani d . 1 . .
H H9A 0.0977 -0.0002 0.5119 0.072 Uiso calc R 1 . .
H H9B 0.2249 -0.0026 0.5160 0.072 Uiso calc R 1 . .
C C42 0.0212(2) 0.3471(2) 0.4237(2) 0.0470(6) Uani d . 1 . .
C C6 0.2942(3) -0.0074(2) 0.6926(2) 0.0538(7) Uani d . 1 . .
H H6A 0.3428 -0.0221 0.6586 0.065 Uiso calc R 1 . .
C C23 0.6219(3) 0.5780(3) 0.9218(2) 0.0564(7) Uani d . 1 . .
H H23A 0.6551 0.6600 0.9421 0.068 Uiso calc R 1 . .
C C39 0.0579(3) 0.3208(3) 0.1499(2) 0.0618(7) Uani d . 1 . .
H H39A 0.0685 0.3131 0.0895 0.074 Uiso calc R 1 . .
C C27 0.6132(3) 0.3837(3) 0.9484(2) 0.0598(7) Uani d . 1 . .
C C2 0.2414(3) 0.0033(3) 0.8388(2) 0.0550(7) Uani d . 1 . .
C C8 0.4842(3) -0.0659(4) 0.7925(3) 0.0870(11) Uani d . 1 . .
H H8A 0.5377 -0.0919 0.8352 0.131 Uiso calc R 1 . .
H H8B 0.5332 0.0108 0.7757 0.131 Uiso calc R 1 . .
H H8C 0.4402 -0.1237 0.7363 0.131 Uiso calc R 1 . .
C C25 0.4838(3) 0.4076(3) 0.8068(2) 0.0585(7) Uani d . 1 . .
H H25A 0.4237 0.3738 0.7493 0.070 Uiso calc R 1 . .
C C3 0.1533(3) 0.0392(3) 0.7943(2) 0.0606(7) Uani d . 1 . .
H H3A 0.1059 0.0558 0.8285 0.073 Uiso calc R 1 . .
C C38 -0.0498(3) 0.3191(3) 0.1611(2) 0.0635(8) Uani d . 1 . .
H H38A -0.1130 0.3116 0.1084 0.076 Uiso calc R 1 . .
C C26 0.5234(3) 0.3349(3) 0.8629(2) 0.0641(8) Uani d . 1 . .
H H26A 0.4892 0.2527 0.8428 0.077 Uiso calc R 1 . .
C C33 -0.1011(3) 0.3428(3) 0.5310(3) 0.0731(10) Uani d . 1 . .
H H33A -0.1738 0.3383 0.5429 0.088 Uiso calc R 1 . .
C C36 -0.1735(3) 0.3303(3) 0.2695(3) 0.0725(10) Uani d . 1 . .
H H36A -0.2368 0.3273 0.2187 0.087 Uiso calc R 1 . .
C C4 0.1346(3) 0.0507(3) 0.6987(2) 0.0604(7) Uani d . 1 . .
H H4A 0.0748 0.0751 0.6691 0.073 Uiso calc R 1 . .
C C35 -0.1856(3) 0.3360(3) 0.3573(3) 0.0763(11) Uani d . 1 . .
H H35A -0.2576 0.3367 0.3665 0.092 Uiso calc R 1 . .
C C34 -0.0903(2) 0.3413(2) 0.4383(3) 0.0599(8) Uani d . 1 . .
C C21 0.7933(4) 0.6639(4) 1.1050(3) 0.1027(14) Uani d . 1 . .
H H21A 0.8541 0.6794 1.1644 0.154 Uiso calc R 1 . .
H H21B 0.7252 0.6767 1.1156 0.154 Uiso calc R 1 . .
H H21C 0.8303 0.7174 1.0628 0.154 Uiso calc R 1 . .
C C32 -0.0054(3) 0.3508(3) 0.6039(3) 0.0713(9) Uani d . 1 . .
H H32A -0.0127 0.3498 0.6657 0.086 Uiso calc R 1 . .
C C11 0.0805(4) 0.6155(3) 0.1040(3) 0.0807(11) Uani d . 1 . .
H H11A 0.0201 0.5878 0.0434 0.121 Uiso calc R 1 . .
H H11B 0.0468 0.5674 0.1502 0.121 Uiso calc R 1 . .
H H11C 0.1540 0.6088 0.0994 0.121 Uiso calc R 1 . .
C C1 0.1893(4) -0.0026(4) 0.9857(3) 0.0985(13) Uani d . 1 . .
H H1A 0.2161 -0.0168 1.0495 0.148 Uiso calc R 1 . .
H H1B 0.1048 -0.0602 0.9578 0.148 Uiso calc R 1 . .
H H1C 0.1947 0.0772 0.9866 0.148 Uiso calc R 1 . .
O O11 0.59453(15) 0.62444(18) 0.65483(12) 0.0506(4) Uani d . 1 . .

loop_
_atom_site_aniso_label
_atom_site_aniso_U_11
_atom_site_aniso_U_22
_atom_site_aniso_U_33
_atom_site_aniso_U_12
_atom_site_aniso_U_13
_atom_site_aniso_U_23
Er1 0.04056(6) 0.05999(8) 0.03747(7) 0.03744(5) 0.01798(4) 0.02142(5)
C20 0.0433(12) 0.0584(15) 0.0339(12) 0.0370(11) 0.0129(9) 0.0172(11)
O13 0.0462(9) 0.0663(11) 0.0440(10) 0.0377(9) 0.0209(8) 0.0172(8)
O8 0.0462(9) 0.0686(11) 0.0445(9) 0.0443(9) 0.0194(7) 0.0268(8)
C10 0.0418(12) 0.0574(16) 0.0415(14) 0.0314(11) 0.0134(10) 0.0163(12)
O6 0.0578(10) 0.0528(11) 0.0477(10) 0.0380(9) 0.0026(8) 0.0126(8)
O7 0.0417(9) 0.0594(11) 0.0595(11) 0.0357(8) 0.0169(8) 0.0236(9)
O4 0.0544(10) 0.0561(11) 0.0413(10) 0.0338(8) 0.0191(8) 0.0156(9)
O5 0.0816(14) 0.0508(12) 0.0545(12) 0.0366(11) -0.0147(10) -0.0007(9)
C30 0.0524(14) 0.0620(16) 0.0395(13) 0.0423(13) 0.0207(11) 0.0212(12)
N2 0.0429(10) 0.0523(12) 0.0533(13) 0.0318(10) 0.0141(9) 0.0193(10)
O3 0.0765(12) 0.0665(12) 0.0352(10) 0.0444(10) 0.0195(9) 0.0196(9)
C19 0.0426(13) 0.0563(16) 0.0697(19) 0.0326(12) 0.0052(12) 0.0174(14)
O1 0.0925(16) 0.115(2) 0.0494(13) 0.0544(15) 0.0284(11) 0.0366(13)
N1 0.0455(11) 0.0597(13) 0.0610(14) 0.0348(10) 0.0279(10) 0.0220(11)
C31 0.0591(16) 0.075(2) 0.071(2) 0.0411(15) 0.0392(15) 0.0243(16)
C41 0.0361(11) 0.0365(12) 0.0649(17) 0.0228(10) 0.0096(11) 0.0134(11)
C17 0.0422(11) 0.0470(13) 0.0396(13) 0.0293(10) 0.0119(10) 0.0158(10)
C16 0.0559(14) 0.0527(15) 0.0485(15) 0.0365(13) 0.0048(11) 0.0030(12)
C12 0.0458(12) 0.0441(13) 0.0402(13) 0.0249(11) 0.0099(10) 0.0118(11)
C24 0.0515(13) 0.0699(18) 0.0362(13) 0.0335(13) 0.0210(11) 0.0172(12)
C14 0.0404(12) 0.0483(14) 0.0510(15) 0.0272(11) 0.0084(10) 0.0180(12)
C5 0.0611(15) 0.0474(15) 0.0462(15) 0.0217(12) 0.0202(12) 0.0161(12)
O9 0.0987(19) 0.0903(19) 0.0764(17) 0.0460(16) -0.0207(14) -0.0072(15)
C13 0.0495(13) 0.0421(13) 0.0488(14) 0.0284(11) 0.0139(11) 0.0148(11)
O2 0.0752(14) 0.0984(17) 0.0823(16) 0.0546(13) 0.0297(12) 0.0420(14)
C7 0.0564(15) 0.0543(16) 0.0589(17) 0.0259(13) 0.0202(13) 0.0225(13)
C15 0.0576(15) 0.0608(17) 0.0488(16) 0.0372(14) -0.0076(12) 0.0003(13)
C40 0.0538(14) 0.0599(17) 0.0509(16) 0.0355(13) 0.0106(12) 0.0177(13)
C37 0.0392(12) 0.0402(14) 0.080(2) 0.0204(11) 0.0007(13) 0.0076(13)
O10 0.0985(18) 0.0833(17) 0.0658(15) 0.0521(14) 0.0009(12) 0.0231(12)
C18 0.0777(19) 0.0581(17) 0.0593(18) 0.0479(16) 0.0101(14) 0.0155(14)
C28 0.119(3) 0.083(3) 0.095(3) 0.050(3) 0.012(3) 0.040(2)
C22 0.0589(16) 0.079(2) 0.0508(17) 0.0343(16) 0.0077(13) 0.0156(15)
C29 0.0659(16) 0.0726(18) 0.0462(15) 0.0471(15) 0.0265(13) 0.0179(13)
C9 0.0725(18) 0.0563(17) 0.0470(16) 0.0248(14) 0.0158(14) 0.0124(13)
C42 0.0362(11) 0.0379(13) 0.0766(19) 0.0222(10) 0.0205(12) 0.0140(12)
C6 0.0624(16) 0.0504(15) 0.0588(17) 0.0268(13) 0.0293(13) 0.0198(13)
C23 0.0593(16) 0.0619(18) 0.0491(16) 0.0279(14) 0.0140(13) 0.0061(13)
C39 0.0675(18) 0.0643(19) 0.0539(17) 0.0357(15) 0.0030(14) 0.0139(14)
C27 0.0652(17) 0.074(2) 0.0461(16) 0.0363(16) 0.0123(13) 0.0196(14)
C2 0.0620(16) 0.0591(17) 0.0479(16) 0.0260(14) 0.0217(13) 0.0218(13)
C8 0.070(2) 0.096(3) 0.115(3) 0.051(2) 0.030(2) 0.028(2)
C25 0.0655(17) 0.0656(19) 0.0435(15) 0.0305(15) 0.0091(13) 0.0111(14)
C3 0.0681(18) 0.074(2) 0.0573(18) 0.0394(16) 0.0315(14) 0.0205(15)
C38 0.0523(15) 0.0535(17) 0.074(2) 0.0259(13) -0.0080(14) 0.0107(15)
C26 0.077(2) 0.0621(19) 0.0504(17) 0.0314(16) 0.0094(14) 0.0122(14)
C33 0.0485(16) 0.0600(19) 0.129(3) 0.0275(14) 0.0486(19) 0.0112(19)
C36 0.0358(13) 0.0618(19) 0.112(3) 0.0264(13) -0.0030(16) -0.0045(19)
C4 0.0664(17) 0.073(2) 0.0565(18) 0.0415(16) 0.0197(14) 0.0242(15)
C35 0.0327(13) 0.0607(19) 0.135(4) 0.0248(13) 0.0141(17) -0.003(2)
C34 0.0391(13) 0.0462(15) 0.104(3) 0.0224(11) 0.0286(15) 0.0094(15)
C21 0.090(3) 0.121(4) 0.071(3) 0.040(3) -0.010(2) -0.024(2)
C32 0.073(2) 0.075(2) 0.094(3) 0.0404(17) 0.057(2) 0.0218(18)
C11 0.096(3) 0.0539(19) 0.077(2) 0.0381(18) -0.0111(19) -0.0072(17)
C1 0.134(4) 0.129(4) 0.055(2) 0.066(3) 0.046(2) 0.028(2)
O11 0.0455(9) 0.0815(13) 0.0406(10) 0.0387(9) 0.0181(7) 0.0174(9)

loop_
_atom_type_symbol
_atom_type_description
_atom_type_scat_dispersion_real
_atom_type_scat_dispersion_imag
_atom_type_scat_source
C C 0.0033 0.0016 'International Tables Vol C Tables 4.2.6.8 and 6.1.1.4'
H H 0.0000 0.0000 'International Tables Vol C Tables 4.2.6.8 and 6.1.1.4'
N N 0.0061 0.0033 'International Tables Vol C Tables 4.2.6.8 and 6.1.1.4'
O O 0.0106 0.0060 'International Tables Vol C Tables 4.2.6.8 and 6.1.1.4'
Er Er -0.2586 4.9576 'International Tables Vol C Tables 4.2.6.8 and 6.1.1.4'

loop_
_geom_angle_atom_site_label_1
_geom_angle_atom_site_label_2
_geom_angle_atom_site_label_3
_geom_angle_site_symmetry_1
_geom_angle_site_symmetry_3
_geom_angle
_geom_angle_publ_flag
O8 Er1 O11 2_666 2_666 75.72(6) ?
O8 Er1 O13 2_666 . 75.88(6) ?
O11 Er1 O13 2_666 . 138.54(6) ?
O8 Er1 O3 2_666 . 89.35(6) ?
O11 Er1 O3 2_666 . 79.07(7) ?
O13 Er1 O3 . . 129.90(6) ?
O8 Er1 O4 2_666 . 75.22(6) ?
O11 Er1 O4 2_666 . 123.98(6) ?
O13 Er1 O4 . . 75.99(6) ?
O3 Er1 O4 . . 53.92(6) ?
O8 Er1 O7 2_666 . 124.19(6) ?
O11 Er1 O7 2_666 . 93.59(6) ?
O13 Er1 O7 . . 78.30(6) ?
O3 Er1 O7 . . 143.05(6) ?
O4 Er1 O7 . . 142.12(6) ?
O8 Er1 O8 2_666 . 72.95(6) ?
O11 Er1 O8 2_666 . 71.53(6) ?
O13 Er1 O8 . . 71.64(6) ?
O3 Er1 O8 . . 148.53(6) ?
O4 Er1 O8 . . 138.95(6) ?
O7 Er1 O8 . . 52.09(5) ?
O8 Er1 N1 2_666 . 141.53(7) ?
O11 Er1 N1 2_666 . 139.61(7) ?
O13 Er1 N1 . . 78.63(7) ?
O3 Er1 N1 . . 85.34(7) ?
O4 Er1 N1 . . 70.95(6) ?
O7 Er1 N1 . . 77.09(6) ?
O8 Er1 N1 . . 124.64(6) ?
O8 Er1 N2 2_666 . 150.03(6) ?
O11 Er1 N2 2_666 . 75.75(6) ?
O13 Er1 N2 . . 133.22(6) ?
O3 Er1 N2 . . 76.40(6) ?
O4 Er1 N2 . . 114.34(6) ?
O7 Er1 N2 . . 66.72(6) ?
O8 Er1 N2 . . 106.18(6) ?
N1 Er1 N2 . . 64.39(7) ?
O8 Er1 C10 2_666 . 81.95(6) ?
O11 Er1 C10 2_666 . 102.45(7) ?
O13 Er1 C10 . . 102.77(7) ?
O3 Er1 C10 . . 27.15(7) ?
O4 Er1 C10 . . 26.78(7) ?
O7 Er1 C10 . . 152.38(6) ?
O8 Er1 C10 . . 154.90(6) ?
N1 Er1 C10 . . 76.13(7) ?
N2 Er1 C10 . . 95.40(7) ?
O8 Er1 C20 2_666 . 99.10(6) ?
O11 Er1 C20 2_666 . 81.86(7) ?
O13 Er1 C20 . . 73.55(6) ?
O3 Er1 C20 . . 156.53(6) ?
O4 Er1 C20 . . 149.47(7) ?
O7 Er1 C20 . . 25.58(6) ?
O8 Er1 C20 . . 26.51(5) ?
N1 Er1 C20 . . 100.73(6) ?
N2 Er1 C20 . . 85.77(6) ?
C10 Er1 C20 . . 175.69(7) ?
O8 Er1 Er1 2_666 2_666 38.25(4) ?
O11 Er1 Er1 2_666 2_666 69.39(5) ?
O13 Er1 Er1 . 2_666 69.56(4) ?
O3 Er1 Er1 . 2_666 123.06(5) ?
O4 Er1 Er1 . 2_666 109.66(4) ?
O7 Er1 Er1 . 2_666 86.38(4) ?
O8 Er1 Er1 . 2_666 34.70(3) ?
N1 Er1 Er1 . 2_666 146.54(5) ?
N2 Er1 Er1 . 2_666 134.13(5) ?
C10 Er1 Er1 . 2_666 120.20(5) ?
C20 Er1 Er1 . 2_666 60.97(4) ?
O7 C20 O8 . . 120.1(2) ?
O7 C20 C19 . . 122.8(2) ?
O8 C20 C19 . . 117.0(2) ?
O7 C20 Er1 . . 58.95(12) ?
O8 C20 Er1 . . 61.19(13) ?
C19 C20 Er1 . . 178.08(16) ?
C30 O13 Er1 . . 135.18(14) ?
C20 O8 Er1 . 2_666 158.37(18) ?
C20 O8 Er1 . . 92.29(14) ?
Er1 O8 Er1 2_666 . 107.05(6) ?
O4 C10 O3 . . 121.0(2) ?
O4 C10 C9 . . 121.2(2) ?
O3 C10 C9 . . 117.8(2) ?
O4 C10 Er1 . . 62.56(13) ?
O3 C10 Er1 . . 58.45(13) ?
C9 C10 Er1 . . 175.98(19) ?
C17 O6 C18 . . 116.0(2) ?
C20 O7 Er1 . . 95.47(13) ?
C10 O4 Er1 . . 90.66(14) ?
C12 O5 C11 . . 117.0(2) ?
O13 C30 O11 . . 126.2(2) ?
O13 C30 C29 . . 117.7(2) ?
O11 C30 C29 . . 116.2(2) ?
C40 N2 C41 . . 117.6(2) ?
C40 N2 Er1 . . 124.18(16) ?
C41 N2 Er1 . . 117.48(17) ?
C10 O3 Er1 . . 94.40(16) ?
C14 C19 C20 . . 118.0(2) ?
C14 C19 H19A . . 107.8 ?
C20 C19 H19A . . 107.8 ?
C14 C19 H19B . . 107.8 ?
C20 C19 H19B . . 107.8 ?
H19A C19 H19B . . 107.1 ?
C2 O1 C1 . . 117.9(3) ?
C31 N1 C42 . . 118.5(2) ?
C31 N1 Er1 . . 121.14(18) ?
C42 N1 Er1 . . 120.17(16) ?
N1 C31 C32 . . 122.7(3) ?
N1 C31 H31A . . 118.6 ?
C32 C31 H31A . . 118.6 ?
N2 C41 C37 . . 122.1(3) ?
N2 C41 C42 . . 118.3(2) ?
C37 C41 C42 . . 119.6(2) ?
O6 C17 C16 . . 124.7(2) ?
O6 C17 C12 . . 116.2(2) ?
C16 C17 C12 . . 119.1(2) ?
C17 C16 C15 . . 119.7(2) ?
C17 C16 H16A . . 120.1 ?
C15 C16 H16A . . 120.1 ?
C13 C12 O5 . . 125.2(2) ?
C13 C12 C17 . . 119.8(2) ?
O5 C12 C17 . . 115.0(2) ?
C25 C24 C23 . . 118.8(3) ?
C25 C24 C29 . . 119.6(2) ?
C23 C24 C29 . . 121.5(3) ?
C13 C14 C15 . . 117.4(2) ?
C13 C14 C19 . . 121.5(2) ?
C15 C14 C19 . . 121.1(2) ?
C6 C5 C4 . . 118.7(3) ?
C6 C5 C9 . . 119.9(3) ?
C4 C5 C9 . . 121.4(3) ?
C22 O9 C21 . . 118.5(3) ?
C12 C13 C14 . . 121.6(2) ?
C12 C13 H13A . . 119.2 ?
C14 C13 H13A . . 119.2 ?
C7 O2 C8 . . 118.1(3) ?
O2 C7 C6 . . 125.2(3) ?
O2 C7 C2 . . 115.6(3) ?
C6 C7 C2 . . 119.2(3) ?
C14 C15 C16 . . 122.0(2) ?
C14 C15 H15A . . 119.0 ?
C16 C15 H15A . . 119.0 ?
N2 C40 C39 . . 123.6(3) ?
N2 C40 H40A . . 118.2 ?
C39 C40 H40A . . 118.2 ?
C38 C37 C41 . . 118.1(3) ?
C38 C37 C36 . . 122.9(3) ?
C41 C37 C36 . . 119.0(3) ?
C27 O10 C28 . . 116.6(3) ?
O6 C18 H18A . . 109.5 ?
O6 C18 H18B . . 109.5 ?
H18A C18 H18B . . 109.5 ?
O6 C18 H18C . . 109.5 ?
H18A C18 H18C . . 109.5 ?
H18B C18 H18C . . 109.5 ?
O10 C28 H28A . . 109.5 ?
O10 C28 H28B . . 109.5 ?
H28A C28 H28B . . 109.5 ?
O10 C28 H28C . . 109.5 ?
H28A C28 H28C . . 109.5 ?
H28B C28 H28C . . 109.5 ?
O9 C22 C23 . . 125.4(3) ?
O9 C22 C27 . . 114.9(3) ?
C23 C22 C27 . . 119.7(3) ?
C30 C29 C24 . . 110.9(2) ?
C30 C29 H29A . . 109.5 ?
C24 C29 H29A . . 109.5 ?
C30 C29 H29B . . 109.5 ?
C24 C29 H29B . . 109.5 ?
H29A C29 H29B . . 108.1 ?
C5 C9 C10 . . 114.9(2) ?
C5 C9 H9A . . 108.5 ?
C10 C9 H9A . . 108.5 ?
C5 C9 H9B . . 108.5 ?
C10 C9 H9B . . 108.5 ?
H9A C9 H9B . . 107.5 ?
N1 C42 C34 . . 121.8(3) ?
N1 C42 C41 . . 118.3(2) ?
C34 C42 C41 . . 119.9(3) ?
C5 C6 C7 . . 121.5(3) ?
C5 C6 H6A . . 119.3 ?
C7 C6 H6A . . 119.3 ?
C22 C23 C24 . . 121.1(3) ?
C22 C23 H23A . . 119.4 ?
C24 C23 H23A . . 119.4 ?
C38 C39 C40 . . 118.9(3) ?
C38 C39 H39A . . 120.6 ?
C40 C39 H39A . . 120.6 ?
O10 C27 C22 . . 116.1(3) ?
O10 C27 C26 . . 124.6(3) ?
C22 C27 C26 . . 119.3(3) ?
O1 C2 C3 . . 125.3(3) ?
O1 C2 C7 . . 114.9(3) ?
C3 C2 C7 . . 119.7(3) ?
O2 C8 H8A . . 109.5 ?
O2 C8 H8B . . 109.5 ?
H8A C8 H8B . . 109.5 ?
O2 C8 H8C . . 109.5 ?
H8A C8 H8C . . 109.5 ?
H8B C8 H8C . . 109.5 ?
C24 C25 C26 . . 120.6(3) ?
C24 C25 H25A . . 119.7 ?
C26 C25 H25A . . 119.7 ?
C2 C3 C4 . . 120.3(3) ?
C2 C3 H3A . . 119.9 ?
C4 C3 H3A . . 119.9 ?
C39 C38 C37 . . 119.6(3) ?
C39 C38 H38A . . 120.2 ?
C37 C38 H38A . . 120.2 ?
C25 C26 C27 . . 120.5(3) ?
C25 C26 H26A . . 119.7 ?
C27 C26 H26A . . 119.7 ?
C32 C33 C34 . . 119.9(3) ?
C32 C33 H33A . . 120.1 ?
C34 C33 H33A . . 120.1 ?
C35 C36 C37 . . 121.1(3) ?
C35 C36 H36A . . 119.4 ?
C37 C36 H36A . . 119.4 ?
C3 C4 C5 . . 120.5(3) ?
C3 C4 H4A . . 119.7 ?
C5 C4 H4A . . 119.7 ?
C36 C35 C34 . . 121.7(3) ?
C36 C35 H35A . . 119.1 ?
C34 C35 H35A . . 119.1 ?
C33 C34 C42 . . 117.9(3) ?
C33 C34 C35 . . 123.6(3) ?
C42 C34 C35 . . 118.5(3) ?
O9 C21 H21A . . 109.5 ?
O9 C21 H21B . . 109.5 ?
H21A C21 H21B . . 109.5 ?
O9 C21 H21C . . 109.5 ?
H21A C21 H21C . . 109.5 ?
H21B C21 H21C . . 109.5 ?
C33 C32 C31 . . 119.1(3) ?
C33 C32 H32A . . 120.4 ?
C31 C32 H32A . . 120.4 ?
O5 C11 H11A . . 109.5 ?
O5 C11 H11B . . 109.5 ?
H11A C11 H11B . . 109.5 ?
O5 C11 H11C . . 109.5 ?
H11A C11 H11C . . 109.5 ?
H11B C11 H11C . . 109.5 ?
O1 C1 H1A . . 109.5 ?
O1 C1 H1B . . 109.5 ?
H1A C1 H1B . . 109.5 ?
O1 C1 H1C . . 109.5 ?
H1A C1 H1C . . 109.5 ?
H1B C1 H1C . . 109.5 ?
C30 O11 Er1 . 2_666 137.08(17) ?

loop_
_geom_bond_atom_site_label_1
_geom_bond_atom_site_label_2
_geom_bond_site_symmetry_2
_geom_bond_distance
_geom_bond_publ_flag
Er1 O8 2_666 2.3006(15) ?
Er1 O11 2_666 2.3220(16) ?
Er1 O13 . 2.3313(18) ?
Er1 O3 . 2.359(2) ?
Er1 O4 . 2.4494(17) ?
Er1 O7 . 2.4554(16) ?
Er1 O8 . 2.5020(18) ?
Er1 N1 . 2.5135(19) ?
Er1 N2 . 2.588(2) ?
Er1 C10 . 2.760(3) ?
Er1 C20 . 2.853(2) ?
Er1 Er1 2_666 3.8637(2) ?
C20 O7 . 1.238(3) ?
C20 O8 . 1.275(3) ?
C20 C19 . 1.504(4) ?
O13 C30 . 1.255(3) ?
O8 Er1 2_666 2.3006(15) ?
C10 O4 . 1.243(3) ?
C10 O3 . 1.263(3) ?
C10 C9 . 1.521(4) ?
O6 C17 . 1.367(3) ?
O6 C18 . 1.425(3) ?
O5 C12 . 1.368(3) ?
O5 C11 . 1.411(4) ?
C30 O11 . 1.261(3) ?
C30 C29 . 1.517(3) ?
N2 C40 . 1.322(3) ?
N2 C41 . 1.362(3) ?
C19 C14 . 1.507(3) ?
C19 H19A . 0.9700 ?
C19 H19B . 0.9700 ?
O1 C2 . 1.370(3) ?
O1 C1 . 1.404(4) ?
N1 C31 . 1.322(4) ?
N1 C42 . 1.363(3) ?
C31 C32 . 1.402(4) ?
C31 H31A . 0.9300 ?
C41 C37 . 1.414(4) ?
C41 C42 . 1.427(4) ?
C17 C16 . 1.367(4) ?
C17 C12 . 1.402(3) ?
C16 C15 . 1.395(3) ?
C16 H16A . 0.9300 ?
C12 C13 . 1.378(3) ?
C24 C25 . 1.378(4) ?
C24 C23 . 1.386(4) ?
C24 C29 . 1.518(4) ?
C14 C13 . 1.385(4) ?
C14 C15 . 1.376(4) ?
C5 C6 . 1.381(4) ?
C5 C4 . 1.382(4) ?
C5 C9 . 1.502(4) ?
O9 C22 . 1.381(4) ?
O9 C21 . 1.382(5) ?
C13 H13A . 0.9300 ?
O2 C7 . 1.360(3) ?
O2 C8 . 1.418(4) ?
C7 C6 . 1.376(4) ?
C7 C2 . 1.395(4) ?
C15 H15A . 0.9300 ?
C40 C39 . 1.399(4) ?
C40 H40A . 0.9300 ?
C37 C38 . 1.388(5) ?
C37 C36 . 1.432(4) ?
O10 C27 . 1.361(4) ?
O10 C28 . 1.425(5) ?
C18 H18A . 0.9600 ?
C18 H18B . 0.9600 ?
C18 H18C . 0.9600 ?
C28 H28A . 0.9600 ?
C28 H28B . 0.9600 ?
C28 H28C . 0.9600 ?
C22 C23 . 1.389(4) ?
C22 C27 . 1.390(5) ?
C29 H29A . 0.9700 ?
C29 H29B . 0.9700 ?
C9 H9A . 0.9700 ?
C9 H9B . 0.9700 ?
C42 C34 . 1.409(3) ?
C6 H6A . 0.9300 ?
C23 H23A . 0.9300 ?
C39 C38 . 1.366(4) ?
C39 H39A . 0.9300 ?
C27 C26 . 1.382(4) ?
C2 C3 . 1.374(4) ?
C8 H8A . 0.9600 ?
C8 H8B . 0.9600 ?
C8 H8C . 0.9600 ?
C25 C26 . 1.391(4) ?
C25 H25A . 0.9300 ?
C3 C4 . 1.384(4) ?
C3 H3A . 0.9300 ?
C38 H38A . 0.9300 ?
C26 H26A . 0.9300 ?
C33 C32 . 1.359(5) ?
C33 C34 . 1.394(5) ?
C33 H33A . 0.9300 ?
C36 C35 . 1.331(5) ?
C36 H36A . 0.9300 ?
C4 H4A . 0.9300 ?
C35 C34 . 1.439(5) ?
C35 H35A . 0.9300 ?
C21 H21A . 0.9600 ?
C21 H21B . 0.9600 ?
C21 H21C . 0.9600 ?
C32 H32A . 0.9300 ?
C11 H11A . 0.9600 ?
C11 H11B . 0.9600 ?
C11 H11C . 0.9600 ?
C1 H1A . 0.9600 ?
C1 H1B . 0.9600 ?
C1 H1C . 0.9600 ?
O11 Er1 2_666 2.3220(16) ?

loop_
_geom_hbond_atom_site_label_D
_geom_hbond_atom_site_label_H
_geom_hbond_atom_site_label_A
_geom_hbond_site_symmetry_A
_geom_hbond_distance_DH
_geom_hbond_distance_HA
_geom_hbond_distance_DA
_geom_hbond_angle_DHA
_geom_hbond_publ_flag
C1 H1A O6 1_546 0.96 2.54 3.312(4) 137 y
C16 H16A O3 1_565 0.93 2.52 3.421(3) 163 y
C18 H18C O3 1_565 0.96 2.38 3.267(4) 153 y
C25 H25A O4 . 0.93 2.60 3.515(3) 169 ?
C28 H28A O1 2_657 0.96 2.48 3.353(6) 151 y
C28 H28A O2 2_657 0.96 2.44 3.220(5) 138 y
C33 H33A O7 2_566 0.93 2.37 3.218(3) 152 y
C31 H31A O4 . 0.93 2.51 2.953(3) 109 ?
C40 H40A O11 2_666 0.93 2.36 2.998(4) 125 y

loop_
_geom_torsion_atom_site_label_1
_geom_torsion_atom_site_label_2
_geom_torsion_atom_site_label_3
_geom_torsion_atom_site_label_4
_geom_torsion_site_symmetry_1
_geom_torsion_site_symmetry_2
_geom_torsion_site_symmetry_3
_geom_torsion_site_symmetry_4
_geom_torsion
_geom_torsion_publ_flag
O8 Er1 N1 C31 2_666 . . . 15.8(3) ?
O11 Er1 N1 C31 2_666 . . . 166.0(2) ?
O13 Er1 N1 C31 . . . . -33.4(2) ?
O3 Er1 N1 C31 . . . . 98.9(2) ?
O4 Er1 N1 C31 . . . . 45.5(2) ?
O7 Er1 N1 C31 . . . . -113.9(2) ?
O8 Er1 N1 C31 . . . . -91.4(2) ?
N2 Er1 N1 C31 . . . . 176.0(2) ?
C10 Er1 N1 C31 . . . . 72.9(2) ?
C20 Er1 N1 C31 . . . . -104.0(2) ?
Er1 Er1 N1 C31 2_666 . . . -51.5(3) ?
O8 Er1 N1 C42 2_666 . . . -169.36(16) ?
O11 Er1 N1 C42 2_666 . . . -19.2(2) ?
O13 Er1 N1 C42 . . . . 141.41(19) ?
O3 Er1 N1 C42 . . . . -86.30(19) ?
O4 Er1 N1 C42 . . . . -139.6(2) ?
O7 Er1 N1 C42 . . . . 60.95(18) ?
O8 Er1 N1 C42 . . . . 83.4(2) ?
N2 Er1 N1 C42 . . . . -9.14(17) ?
C10 Er1 N1 C42 . . . . -112.2(2) ?
C20 Er1 N1 C42 . . . . 70.81(19) ?
Er1 Er1 N1 C42 2_666 . . . 123.31(17) ?
O8 Er1 N2 C40 2_666 . . . -25.0(3) ?
O11 Er1 N2 C40 2_666 . . . -6.8(2) ?
O13 Er1 N2 C40 . . . . 138.47(19) ?
O3 Er1 N2 C40 . . . . -88.8(2) ?
O4 Er1 N2 C40 . . . . -128.0(2) ?
O7 Er1 N2 C40 . . . . 93.5(2) ?
O8 Er1 N2 C40 . . . . 58.7(2) ?
N1 Er1 N2 C40 . . . . 179.9(2) ?
C10 Er1 N2 C40 . . . . -108.3(2) ?
C20 Er1 N2 C40 . . . . 75.9(2) ?
Er1 Er1 N2 C40 2_666 . . . 34.4(2) ?
O8 Er1 N2 C41 2_666 . . . 164.83(15) ?
O11 Er1 N2 C41 2_666 . . . -176.94(18) ?
O13 Er1 N2 C41 . . . . -31.7(2) ?
O3 Er1 N2 C41 . . . . 101.10(18) ?
O4 Er1 N2 C41 . . . . 61.84(18) ?
O7 Er1 N2 C41 . . . . -76.61(17) ?
O8 Er1 N2 C41 . . . . -111.39(17) ?
N1 Er1 N2 C41 . . . . 9.76(16) ?
C10 Er1 N2 C41 . . . . 81.55(18) ?
C20 Er1 N2 C41 . . . . -94.28(17) ?
Er1 Er1 N2 C41 2_666 . . . -135.71(15) ?
C1 O1 C2 C3 . . . . 4.7(5) ?
C1 O1 C2 C7 . . . . -174.7(3) ?
O8 Er1 O3 C10 2_666 . . . 73.48(15) ?
O11 Er1 O3 C10 2_666 . . . 149.04(15) ?
O13 Er1 O3 C10 . . . . 2.63(18) ?
O4 Er1 O3 C10 . . . . 1.36(13) ?
O7 Er1 O3 C10 . . . . -129.64(15) ?
O8 Er1 O3 C10 . . . . 127.95(15) ?
N1 Er1 O3 C10 . . . . -68.39(15) ?
N2 Er1 O3 C10 . . . . -133.14(16) ?
C20 Er1 O3 C10 . . . . -174.74(15) ?
Er1 Er1 O3 C10 2_666 . . . 92.64(14) ?
O1 C2 C3 C4 . . . . -178.3(3) ?
C7 C2 C3 C4 . . . . 1.1(5) ?
O8 Er1 O4 C10 2_666 . . . -101.61(14) ?
O11 Er1 O4 C10 2_666 . . . -40.67(16) ?
O13 Er1 O4 C10 . . . . 179.62(14) ?
O3 Er1 O4 C10 . . . . -1.38(13) ?
O7 Er1 O4 C10 . . . . 130.94(14) ?
O8 Er1 O4 C10 . . . . -141.74(13) ?
N1 Er1 O4 C10 . . . . 96.99(15) ?
N2 Er1 O4 C10 . . . . 48.17(15) ?
C20 Er1 O4 C10 . . . . 175.56(13) ?
Er1 Er1 O4 C10 2_666 . . . -118.54(13) ?
C2 C3 C4 C5 . . . . 0.0(5) ?
C3 C4 C5 C6 . . . . -1.2(5) ?
C3 C4 C5 C9 . . . . -179.5(3) ?
C4 C5 C6 C7 . . . . 1.5(4) ?
C9 C5 C6 C7 . . . . 179.8(3) ?
O8 Er1 O7 C20 2_666 . . . 12.45(18) ?
O11 Er1 O7 C20 2_666 . . . -62.67(16) ?
O13 Er1 O7 C20 . . . . 76.21(15) ?
O3 Er1 O7 C20 . . . . -139.21(15) ?
O4 Er1 O7 C20 . . . . 124.29(15) ?
O8 Er1 O7 C20 . . . . 0.55(14) ?
N1 Er1 O7 C20 . . . . 157.08(16) ?
N2 Er1 O7 C20 . . . . -135.51(17) ?
C10 Er1 O7 C20 . . . . 171.48(16) ?
Er1 Er1 O7 C20 2_666 . . . 6.38(15) ?
C8 O2 C7 C6 . . . . 8.8(5) ?
C8 O2 C7 C2 . . . . -172.4(3) ?
C5 C6 C7 O2 . . . . 178.3(3) ?
C5 C6 C7 C2 . . . . -0.5(4) ?
C3 C2 C7 O2 . . . . -179.7(3) ?
O1 C2 C7 O2 . . . . -0.3(4) ?
C3 C2 C7 C6 . . . . -0.8(4) ?
O1 C2 C7 C6 . . . . 178.6(3) ?
O8 Er1 O8 C20 2_666 . . . -170.25(18) ?
O11 Er1 O8 C20 2_666 . . . 109.53(15) ?
O13 Er1 O8 C20 . . . . -89.87(14) ?
O3 Er1 O8 C20 . . . . 131.40(15) ?
O4 Er1 O8 C20 . . . . -129.55(14) ?
O7 Er1 O8 C20 . . . . -0.53(13) ?
N1 Er1 O8 C20 . . . . -28.67(17) ?
N2 Er1 O8 C20 . . . . 41.05(15) ?
C10 Er1 O8 C20 . . . . -170.62(16) ?
Er1 Er1 O8 C20 2_666 . . . -170.25(18) ?
O8 Er1 O8 Er1 2_666 . . 2_666 0.0 ?
O11 Er1 O8 Er1 2_666 . . 2_666 -80.22(7) ?
O13 Er1 O8 Er1 . . . 2_666 80.38(7) ?
O3 Er1 O8 Er1 . . . 2_666 -58.36(14) ?
O4 Er1 O8 Er1 . . . 2_666 40.69(11) ?
O7 Er1 O8 Er1 . . . 2_666 169.72(11) ?
N1 Er1 O8 Er1 . . . 2_666 141.58(8) ?
N2 Er1 O8 Er1 . . . 2_666 -148.70(7) ?
C10 Er1 O8 Er1 . . . 2_666 -0.4(2) ?
C20 Er1 O8 Er1 . . . 2_666 170.25(18) ?
C6 C5 C9 C10 . . . . -104.0(3) ?
C4 C5 C9 C10 . . . . 74.2(4) ?
Er1 O4 C10 O3 . . . . 2.4(2) ?
Er1 O4 C10 C9 . . . . -178.5(2) ?
Er1 O3 C10 O4 . . . . -2.5(2) ?
Er1 O3 C10 C9 . . . . 178.3(2) ?
C5 C9 C10 O4 . . . . -7.7(4) ?
C5 C9 C10 O3 . . . . 171.4(3) ?
O8 Er1 C10 O4 2_666 . . . 73.06(14) ?
O11 Er1 C10 O4 2_666 . . . 146.40(13) ?
O13 Er1 C10 O4 . . . . -0.38(14) ?
O3 Er1 C10 O4 . . . . 177.6(2) ?
O7 Er1 C10 O4 . . . . -89.5(2) ?
O8 Er1 C10 O4 . . . . 73.4(2) ?
N1 Er1 C10 O4 . . . . -75.10(14) ?
N2 Er1 C10 O4 . . . . -137.01(14) ?
Er1 Er1 C10 O4 2_666 . . . 73.17(14) ?
O8 Er1 C10 O3 2_666 . . . -104.49(15) ?
O11 Er1 C10 O3 2_666 . . . -31.16(15) ?
O13 Er1 C10 O3 . . . . -177.93(14) ?
O4 Er1 C10 O3 . . . . -177.6(2) ?
O7 Er1 C10 O3 . . . . 92.9(2) ?
O8 Er1 C10 O3 . . . . -104.1(2) ?
N1 Er1 C10 O3 . . . . 107.35(16) ?
N2 Er1 C10 O3 . . . . 45.44(15) ?
Er1 Er1 C10 O3 2_666 . . . -104.38(14) ?
C11 O5 C12 C13 . . . . 13.9(4) ?
C11 O5 C12 C17 . . . . -167.2(3) ?
O8 Er1 O13 C30 2_666 . . . 22.5(2) ?
O11 Er1 O13 C30 2_666 . . . -25.5(3) ?
O3 Er1 O13 C30 . . . . 99.4(2) ?
O4 Er1 O13 C30 . . . . 100.5(2) ?
O7 Er1 O13 C30 . . . . -107.6(2) ?
O8 Er1 O13 C30 . . . . -53.9(2) ?
N1 Er1 O13 C30 . . . . 173.4(2) ?
N2 Er1 O13 C30 . . . . -149.1(2) ?
C10 Er1 O13 C30 . . . . 100.7(2) ?
C20 Er1 O13 C30 . . . . -81.7(2) ?
Er1 Er1 O13 C30 2_666 . . . -17.1(2) ?
O5 C12 C13 C14 . . . . -179.6(3) ?
C17 C12 C13 C14 . . . . 1.5(4) ?
C12 C13 C14 C15 . . . . 2.8(4) ?
C12 C13 C14 C19 . . . . -173.6(2) ?
C13 C14 C15 C16 . . . . -4.6(4) ?
C19 C14 C15 C16 . . . . 171.8(3) ?
C14 C15 C16 C17 . . . . 2.1(5) ?
C15 C16 C17 O6 . . . . -177.9(3) ?
C15 C16 C17 C12 . . . . 2.4(4) ?
C18 O6 C17 C16 . . . . 16.8(4) ?
C18 O6 C17 C12 . . . . -163.5(2) ?
O5 C12 C17 C16 . . . . 176.9(2) ?
C13 C12 C17 C16 . . . . -4.1(4) ?
O5 C12 C17 O6 . . . . -2.8(3) ?
C13 C12 C17 O6 . . . . 176.2(2) ?
C15 C14 C19 C20 . . . . 127.5(3) ?
C13 C14 C19 C20 . . . . -56.2(4) ?
Er1 O7 C20 O8 . . . . -1.0(2) ?
Er1 O7 C20 C19 . . . . 179.2(2) ?
Er1 O8 C20 O7 2_666 . . . -153.0(3) ?
Er1 O8 C20 O7 . . . . 1.0(2) ?
Er1 O8 C20 C19 2_666 . . . 26.8(6) ?
Er1 O8 C20 C19 . . . . -179.2(2) ?
Er1 O8 C20 Er1 2_666 . . . -154.0(4) ?
C14 C19 C20 O7 . . . . -8.8(4) ?
C14 C19 C20 O8 . . . . 171.4(2) ?
O8 Er1 C20 O7 2_666 . . . -169.60(15) ?
O11 Er1 C20 O7 2_666 . . . 116.40(15) ?
O13 Er1 C20 O7 . . . . -97.38(15) ?
O3 Er1 C20 O7 . . . . 80.5(2) ?
O4 Er1 C20 O7 . . . . -93.27(18) ?
O8 Er1 C20 O7 . . . . -179.0(2) ?
N1 Er1 C20 O7 . . . . -22.72(16) ?
N2 Er1 C20 O7 . . . . 40.19(15) ?
Er1 Er1 C20 O7 2_666 . . . -172.71(17) ?
O8 Er1 C20 O8 2_666 . . . 9.44(17) ?
O11 Er1 C20 O8 2_666 . . . -64.56(14) ?
O13 Er1 C20 O8 . . . . 81.66(14) ?
O3 Er1 C20 O8 . . . . -100.4(2) ?
O4 Er1 C20 O8 . . . . 85.76(18) ?
O7 Er1 C20 O8 . . . . 179.0(2) ?
N1 Er1 C20 O8 . . . . 156.31(14) ?
N2 Er1 C20 O8 . . . . -140.77(14) ?
Er1 Er1 C20 O8 2_666 . . . 6.33(12) ?
C21 O9 C22 C23 . . . . 7.2(6) ?
C21 O9 C22 C27 . . . . -172.6(4) ?
O9 C22 C23 C24 . . . . -179.8(3) ?
C27 C22 C23 C24 . . . . -0.1(5) ?
C22 C23 C24 C25 . . . . 0.5(4) ?
C22 C23 C24 C29 . . . . -179.7(3) ?
C23 C24 C25 C26 . . . . -0.4(4) ?
C29 C24 C25 C26 . . . . 179.9(3) ?
C24 C25 C26 C27 . . . . -0.3(5) ?
C28 O10 C27 C26 . . . . -0.4(5) ?
C28 O10 C27 C22 . . . . 178.9(3) ?
C25 C26 C27 O10 . . . . -180.0(3) ?
C25 C26 C27 C22 . . . . 0.8(5) ?
O9 C22 C27 O10 . . . . -0.1(4) ?
C23 C22 C27 O10 . . . . -179.9(3) ?
O9 C22 C27 C26 . . . . 179.2(3) ?
C23 C22 C27 C26 . . . . -0.6(5) ?
C25 C24 C29 C30 . . . . -48.6(3) ?
C23 C24 C29 C30 . . . . 131.7(3) ?
Er1 O13 C30 O11 . . . . 23.2(4) ?
Er1 O13 C30 C29 . . . . -154.82(18) ?
Er1 O11 C30 O13 2_666 . . . -9.5(4) ?
Er1 O11 C30 C29 2_666 . . . 168.52(17) ?
C24 C29 C30 O13 . . . . 103.7(3) ?
C24 C29 C30 O11 . . . . -74.5(3) ?
C42 N1 C31 C32 . . . . -0.7(4) ?
Er1 N1 C31 C32 . . . . 174.2(2) ?
N1 C31 C32 C33 . . . . -1.5(5) ?
C31 C32 C33 C34 . . . . 1.4(5) ?
C32 C33 C34 C42 . . . . 0.7(5) ?
C32 C33 C34 C35 . . . . -178.3(3) ?
C33 C34 C35 C36 . . . . -177.5(3) ?
C42 C34 C35 C36 . . . . 3.5(5) ?
C34 C35 C36 C37 . . . . 0.2(5) ?
C35 C36 C37 C38 . . . . 177.9(3) ?
C35 C36 C37 C41 . . . . -3.3(5) ?
C41 C37 C38 C39 . . . . -0.2(4) ?
C36 C37 C38 C39 . . . . 178.6(3) ?
C37 C38 C39 C40 . . . . -1.0(4) ?
C41 N2 C40 C39 . . . . -1.1(4) ?
Er1 N2 C40 C39 . . . . -171.2(2) ?
C38 C39 C40 N2 . . . . 1.7(5) ?
C40 N2 C41 C37 . . . . -0.1(4) ?
Er1 N2 C41 C37 . . . . 170.66(18) ?
C40 N2 C41 C42 . . . . 179.2(2) ?
Er1 N2 C41 C42 . . . . -10.0(3) ?
C38 C37 C41 N2 . . . . 0.8(4) ?
C36 C37 C41 N2 . . . . -178.1(3) ?
C38 C37 C41 C42 . . . . -178.5(2) ?
C36 C37 C41 C42 . . . . 2.6(4) ?
C31 N1 C42 C34 . . . . 3.0(4) ?
Er1 N1 C42 C34 . . . . -171.98(19) ?
C31 N1 C42 C41 . . . . -176.9(2) ?
Er1 N1 C42 C41 . . . . 8.1(3) ?
C33 C34 C42 N1 . . . . -3.0(4) ?
C35 C34 C42 N1 . . . . 176.1(3) ?
C33 C34 C42 C41 . . . . 176.9(3) ?
C35 C34 C42 C41 . . . . -4.0(4) ?
N2 C41 C42 N1 . . . . 1.6(3) ?
C37 C41 C42 N1 . . . . -179.1(2) ?
N2 C41 C42 C34 . . . . -178.3(2) ?
C37 C41 C42 C34 . . . . 1.0(4) ?
